data_7037109
loop_
_publ_author_name
'Ziesak, Alexandra'
'Wesp, Tobias'
'H\"ubner, Olaf'
'Kaifer, Elisabeth'
'Wadepohl, Hubert'
'Himmel, Hans-J\"org'

_publ_section_title
;
 Counter-ligand control of the electronic structure in dinuclear
 copper-tetrakisguanidine complexes.
;
_journal_issue 44
_journal_name_full 'Dalton transactions (Cambridge, England : 2003)'
_journal_page_first 19111
_journal_page_last 19125
_journal_paper_doi 10.1039/c5dt03270a
_journal_volume 44
_journal_year 2015
_chemical_formula_moiety 'C23 H34 Cu I N9, I3'
_chemical_formula_sum 'C23 H34 Cu I4 N9'
_chemical_formula_weight 1007.73
_chemical_properties_physical 'air-sensitive, moisture-sensitive'
_space_group_crystal_system orthorhombic
_space_group_IT_number 62
_space_group_name_Hall '-P 2ac 2n'
_space_group_name_H-M_alt 'P n m a'
_symmetry_cell_setting orthorhombic
_symmetry_Int_Tables_number 62
_symmetry_space_group_name_Hall '-P 2ac 2n'
_symmetry_space_group_name_H-M 'P n m a'
_atom_sites_solution_hydrogens geom
_atom_sites_solution_primary iterative
_atom_sites_solution_secondary difmap
_audit_block_code hi_az7
_audit_creation_date
;
'Wed Dec 04 15:27:56 2013'
;
_audit_update_record
;
2015-07-20 deposited with the CCDC.
2015-10-09 downloaded from the CCDC.
;
_cell_angle_alpha 90
_cell_angle_beta 90
_cell_angle_gamma 90
_cell_formula_units_Z 4
_cell_length_a 12.27369(16)
_cell_length_b 12.65803(14)
_cell_length_c 20.9347(3)
_cell_measurement_reflns_used 21476
_cell_measurement_temperature 110(1)
_cell_measurement_theta_max 70.2970
_cell_measurement_theta_min 4.1500
_cell_volume 3252.43(7)
_computing_cell_refinement
;
CrysAlisPro, Agilent Technologies,
Version 1.171.36.32 (release 02-08-2013 CrysAlis171 .NET)
(compiled Aug  2 2013,16:46:58)
;
_computing_data_collection
;
CrysAlisPro, Agilent Technologies,
Version 1.171.36.32 (release 02-08-2013 CrysAlis171 .NET)
(compiled Aug  2 2013,16:46:58)
;
_computing_data_reduction
;
CrysAlisPro, Agilent Technologies,
Version 1.171.36.32 (release 02-08-2013 CrysAlis171 .NET)
(compiled Aug  2 2013,16:46:58)
;
_computing_molecular_graphics 'Olex2 (Dolomanov et al., 2009)'
_computing_publication_material 'encif (Wadepohl, 2009-13); encifer 1.4 (CCDC, 2011)'
_computing_structure_refinement 'ShelXL (Sheldrick, 2008)'
_computing_structure_solution 'SUPERFLIP (Palatinus, 2007-2009)'
_diffrn_ambient_temperature 110(1)
_diffrn_detector 'CCD plate'
_diffrn_detector_area_resol_mean 7.9621
_diffrn_detector_type 'Agilent EOS'
_diffrn_measured_fraction_theta_full 1.000
_diffrn_measured_fraction_theta_max 0.998
_diffrn_measurement_details
;
  1 omega  -13.00   21.00   1.0000    5.0000
omega____ theta____ kappa____ phi______ frames
    -        0.0000  -57.0000 -180.0000 34

  2 omega  -69.00  -19.00   1.0000    5.0000
omega____ theta____ kappa____ phi______ frames
    -        0.0000  -57.0000  -90.0000 50

  3 omega  -58.00  -33.00   1.0000    5.0000
omega____ theta____ kappa____ phi______ frames
    -        0.0000  -57.0000 -180.0000 25

  4 omega  -25.00   69.00   1.0000    5.0000
omega____ theta____ kappa____ phi______ frames
    -        0.0000   38.0000  -60.0000 94

  5 omega  -12.00   17.00   1.0000    5.0000
omega____ theta____ kappa____ phi______ frames
    -        0.0000  -57.0000  -90.0000 29

  6 omega  -29.00   11.00   1.0000    5.0000
omega____ theta____ kappa____ phi______ frames
    -        0.0000   79.0000    1.0000 40

  7 omega   18.00   61.00   1.0000    5.0000
omega____ theta____ kappa____ phi______ frames
    -        0.0000   57.0000 -180.0000 43

  8 omega  -69.00   19.00   1.0000    5.0000
omega____ theta____ kappa____ phi______ frames
    -        0.0000  -57.0000  150.0000 88

  9 omega   -3.00   34.00   1.0000    5.0000
omega____ theta____ kappa____ phi______ frames
    -       18.0000   79.0000   80.6249 37

 10 omega  -10.00   15.00   1.0000    5.0000
omega____ theta____ kappa____ phi______ frames
    -       22.0000   80.0000  -57.8676 25

 11 omega    6.00   31.00   1.0000   10.0000
omega____ theta____ kappa____ phi______ frames
    -       38.0000   80.0000 -162.9454 25

 12 omega   11.00   36.00   1.0000   10.0000
omega____ theta____ kappa____ phi______ frames
    -       42.0000   79.0000   86.7515 25

 13 omega   13.00   38.00   1.0000   10.0000
omega____ theta____ kappa____ phi______ frames
    -       42.0000   79.0000   36.9300 25

 14 omega   10.00   35.00   1.0000   10.0000
omega____ theta____ kappa____ phi______ frames
    -       42.0000   80.0000 -119.7007 25

 15 omega   10.00   36.00   1.0000   10.0000
omega____ theta____ kappa____ phi______ frames
    -       42.0000   80.0000  -68.8246 26

 16 omega   15.00   41.00   1.0000   10.0000
omega____ theta____ kappa____ phi______ frames
    -       46.0000   80.0000  -23.4109 26

 17 omega   18.00   43.00   1.0000   10.0000
omega____ theta____ kappa____ phi______ frames
    -       46.0000   77.0000 -173.4093 25

 18 omega   15.00   40.00   1.0000   10.0000
omega____ theta____ kappa____ phi______ frames
    -       46.0000   79.0000  -86.3998 25

 19 omega   15.00   40.00   1.0000   10.0000
omega____ theta____ kappa____ phi______ frames
    -       46.0000   78.0000   99.8763 25

 20 omega   19.00   44.00   1.0000   10.0000
omega____ theta____ kappa____ phi______ frames
    -       50.0000   79.0000  -55.9195 25

 21 omega   19.00   44.00   1.0000   10.0000
omega____ theta____ kappa____ phi______ frames
    -       50.0000   78.0000  -89.9033 25

 22 omega   18.00   43.00   1.0000   10.0000
omega____ theta____ kappa____ phi______ frames
    -       50.0000   80.0000  122.9424 25

 23 omega   19.00   44.00   1.0000   10.0000
omega____ theta____ kappa____ phi______ frames
    -       50.0000   78.0000 -156.7237 25

 24 omega   19.00   44.00   1.0000   10.0000
omega____ theta____ kappa____ phi______ frames
    -       50.0000   78.0000  112.3714 25

 25 omega   34.00   60.00   1.0000   10.0000
omega____ theta____ kappa____ phi______ frames
    -       54.0000   77.0000  -60.0000 26

 26 omega   -6.00   46.00   1.0000   10.0000
omega____ theta____ kappa____ phi______ frames
    -       54.0000  -77.0000 -180.0000 52

 27 omega   69.00   96.00   1.0000   10.0000
omega____ theta____ kappa____ phi______ frames
    -       54.0000   75.0000   78.6628 27

 28 omega   27.00   53.00   1.0000   10.0000
omega____ theta____ kappa____ phi______ frames
    -       54.0000   77.0000 -180.0000 26

 29 omega   24.00   52.00   1.0000   10.0000
omega____ theta____ kappa____ phi______ frames
    -       54.0000   77.0000    0.0000 28

 30 omega   24.00   55.00   1.0000   10.0000
omega____ theta____ kappa____ phi______ frames
    -       54.0000   77.0000  -67.8439 31

 31 omega   24.00   50.00   1.0000   10.0000
omega____ theta____ kappa____ phi______ frames
    -       54.0000   77.0000   60.0000 26

 32 omega   23.00   48.00   1.0000   10.0000
omega____ theta____ kappa____ phi______ frames
    -       54.0000   78.0000  140.2373 25

 33 omega   23.00   48.00   1.0000   10.0000
omega____ theta____ kappa____ phi______ frames
    -       54.0000   78.0000   29.8151 25

 34 omega   24.00   55.00   1.0000   10.0000
omega____ theta____ kappa____ phi______ frames
    -       54.0000   77.0000  -19.6440 31

 35 omega   34.00   60.00   1.0000   10.0000
omega____ theta____ kappa____ phi______ frames
    -       54.0000   77.0000   90.0000 26

 36 omega   25.00   51.00   1.0000   10.0000
omega____ theta____ kappa____ phi______ frames
    -       54.0000   75.0000   78.6628 26

 37 omega   27.00   53.00   1.0000   10.0000
omega____ theta____ kappa____ phi______ frames
    -       54.0000   77.0000 -150.0000 26

 38 omega   30.00   55.00   1.0000   10.0000
omega____ theta____ kappa____ phi______ frames
    -       54.0000   77.0000 -120.0000 25

 39 omega   28.00   54.00   1.0000   10.0000
omega____ theta____ kappa____ phi______ frames
    -       58.0000   77.0000 -109.5457 26

 40 omega  -13.00   73.00   1.0000   10.0000
omega____ theta____ kappa____ phi______ frames
    -       58.0000  -80.0000  -63.7532 86

 41 omega   34.00   60.00   1.0000   10.0000
omega____ theta____ kappa____ phi______ frames
    -       58.0000   71.0000   99.6399 26

 42 omega   49.00   83.00   1.0000   10.0000
omega____ theta____ kappa____ phi______ frames
    -       58.0000   64.0000  130.9714 34

 43 omega   31.00   57.00   1.0000   10.0000
omega____ theta____ kappa____ phi______ frames
    -       58.0000   74.0000  -77.4238 26

 44 omega   31.00   57.00   1.0000   10.0000
omega____ theta____ kappa____ phi______ frames
    -       58.0000   75.0000 -179.4980 26

 45 omega   35.00   61.00   1.0000   10.0000
omega____ theta____ kappa____ phi______ frames
    -       62.0000   76.0000 -152.0344 26

 46 omega   34.00   60.00   1.0000   10.0000
omega____ theta____ kappa____ phi______ frames
    -       62.0000   73.0000   17.2126 26

 47 omega   -8.00   93.00   1.0000   10.0000
omega____ theta____ kappa____ phi______ frames
    -       62.0000  -80.0000 -162.4377 101

 48 omega   83.00  109.00   1.0000   10.0000
omega____ theta____ kappa____ phi______ frames
    -       62.0000   76.0000 -152.0344 26

 49 omega   33.00   72.00   1.0000   10.0000
omega____ theta____ kappa____ phi______ frames
    -       62.0000   75.0000 -111.0061 39

 50 omega   35.00   61.00   1.0000   10.0000
omega____ theta____ kappa____ phi______ frames
    -       62.0000   72.0000  102.7951 26

 51 omega   52.00   79.00   1.0000   10.0000
omega____ theta____ kappa____ phi______ frames
    -       62.0000   68.0000  175.7256 27

 52 omega   39.00   65.00   1.0000   10.0000
omega____ theta____ kappa____ phi______ frames
    -       62.0000   69.0000   72.3957 26

 53 omega   38.00   69.00   1.0000   10.0000
omega____ theta____ kappa____ phi______ frames
    -       66.0000   75.0000  -17.3604 31

 54 omega   52.00   79.00   1.0000   10.0000
omega____ theta____ kappa____ phi______ frames
    -       66.0000   68.0000 -153.1087 27

 55 omega   47.00   78.00   1.0000   10.0000
omega____ theta____ kappa____ phi______ frames
    -       66.0000   69.0000   93.5793 31

 56 omega   -5.00   98.00   1.0000   10.0000
omega____ theta____ kappa____ phi______ frames
    -       66.0000  -80.0000   10.3730 103

 57 omega   39.00   64.00   1.0000   10.0000
omega____ theta____ kappa____ phi______ frames
    -       66.0000   72.0000   70.4458 25

 58 omega   90.00  127.00   1.0000   10.0000
omega____ theta____ kappa____ phi______ frames
    -       66.0000   64.0000  -59.1921 37

 59 omega   44.00   86.00   1.0000   10.0000
omega____ theta____ kappa____ phi______ frames
    -       66.0000   64.0000  -59.1921 42

 60 omega   44.00   71.00   1.0000   10.0000
omega____ theta____ kappa____ phi______ frames
    -       70.0000   74.0000   -0.1924 27

 61 omega   41.00   67.00   1.0000   10.0000
omega____ theta____ kappa____ phi______ frames
    -       70.0000   76.0000 -174.2409 26

 62 omega   25.00   80.00   1.0000   10.0000
omega____ theta____ kappa____ phi______ frames
    -       70.0000  -78.0000  126.6710 55

 63 omega   53.00   80.00   1.0000   10.0000
omega____ theta____ kappa____ phi______ frames
    -       70.0000  -80.0000 -105.8589 27

 64 omega   55.00  100.00   1.0000   10.0000
omega____ theta____ kappa____ phi______ frames
    -       74.0000   62.0000   57.4960 45

 65 omega   89.00  114.00   1.0000   10.0000
omega____ theta____ kappa____ phi______ frames
    -       74.0000   75.0000  -25.1615 25

 66 omega   45.00   84.00   1.0000   10.0000
omega____ theta____ kappa____ phi______ frames
    -       74.0000   75.0000  -25.1615 39

 67 omega   77.00  103.00   1.0000   10.0000
omega____ theta____ kappa____ phi______ frames
    -       74.0000  -79.0000  106.3776 26

 68 omega   46.00   71.00   1.0000   10.0000
omega____ theta____ kappa____ phi______ frames
    -       74.0000   74.0000 -135.4169 25

 69 omega   44.00   94.00   1.0000   10.0000
omega____ theta____ kappa____ phi______ frames
    -       74.0000   77.0000 -105.2724 50

 70 omega   48.00   78.00   1.0000   10.0000
omega____ theta____ kappa____ phi______ frames
    -       74.0000   70.0000  143.1806 30

 71 omega   45.00   82.00   1.0000   10.0000
omega____ theta____ kappa____ phi______ frames
    -       74.0000   77.0000  -49.5511 37

 72 omega   56.00   99.00   1.0000   10.0000
omega____ theta____ kappa____ phi______ frames
    -       78.0000   63.0000   94.3996 43

 73 omega   55.00   99.00   1.0000   10.0000
omega____ theta____ kappa____ phi______ frames
    -       78.0000   69.0000    8.4906 44

 74 omega   49.00   74.00   1.0000   10.0000
omega____ theta____ kappa____ phi______ frames
    -       78.0000   77.0000  149.1831 25

 75 omega   56.00  144.00   1.0000   10.0000
omega____ theta____ kappa____ phi______ frames
    -       78.0000   62.0000 -145.2785 88

 76 omega   58.00  142.00   1.0000   10.0000
omega____ theta____ kappa____ phi______ frames
    -       78.0000   59.0000  126.4098 84

 77 omega   48.00   77.00   1.0000   10.0000
omega____ theta____ kappa____ phi______ frames
    -       78.0000   77.0000  -64.2598 29

 78 omega   49.00   76.00   1.0000   10.0000
omega____ theta____ kappa____ phi______ frames
    -       78.0000   77.0000   19.1058 27

 79 omega   59.00  109.00   1.0000   10.0000
omega____ theta____ kappa____ phi______ frames
    -       78.0000   75.0000  -14.9632 50

 80 omega   58.00   85.00   1.0000   16.0000
omega____ theta____ kappa____ phi______ frames
    -       82.0000  -80.0000 -112.4939 27

 81 omega   59.00   85.00   1.0000   16.0000
omega____ theta____ kappa____ phi______ frames
    -       82.0000   65.0000  120.5519 26

 82 omega   57.00   92.00   1.0000   16.0000
omega____ theta____ kappa____ phi______ frames
    -       82.0000   69.0000   12.7188 35

 83 omega   67.00  150.00   1.0000   16.0000
omega____ theta____ kappa____ phi______ frames
    -       82.0000   60.0000  -92.7238 83

 84 omega   52.00   83.00   1.0000   16.0000
omega____ theta____ kappa____ phi______ frames
    -       82.0000   77.0000  -33.9608 31

 85 omega   61.00  118.00   1.0000   16.0000
omega____ theta____ kappa____ phi______ frames
    -       82.0000   58.0000   57.2156 57

 86 omega   60.00  107.00   1.0000   16.0000
omega____ theta____ kappa____ phi______ frames
    -       82.0000   62.0000  174.0146 47

 87 omega   63.00   90.00   1.0000   16.0000
omega____ theta____ kappa____ phi______ frames
    -       86.0000   64.0000 -168.8069 27

 88 omega   57.00  113.00   1.0000   16.0000
omega____ theta____ kappa____ phi______ frames
    -       86.0000   76.0000   58.3131 56

 89 omega   67.00  129.00   1.0000   16.0000
omega____ theta____ kappa____ phi______ frames
    -       86.0000   64.0000   28.2884 62

 90 omega   58.00   86.00   1.0000   16.0000
omega____ theta____ kappa____ phi______ frames
    -       86.0000   77.0000 -132.0726 28

 91 omega   56.00   82.00   1.0000   16.0000
omega____ theta____ kappa____ phi______ frames
    -       86.0000   77.0000 -153.7099 26

 92 omega   66.00  102.00   1.0000   16.0000
omega____ theta____ kappa____ phi______ frames
    -       94.0000   73.0000   48.0709 36

 93 omega   67.00   98.00   1.0000   16.0000
omega____ theta____ kappa____ phi______ frames
    -       94.0000   73.0000 -141.1740 31

 94 omega   75.00  103.00   1.0000   16.0000
omega____ theta____ kappa____ phi______ frames
    -       94.0000   68.0000   66.8296 28

 95 omega   75.00  163.00   1.0000   16.0000
omega____ theta____ kappa____ phi______ frames
    -       98.0000   67.0000   65.7577 88

 96 omega   74.00  167.00   1.0000   16.0000
omega____ theta____ kappa____ phi______ frames
    -       98.0000   74.0000  -46.8541 93

 97 omega   68.00  125.00   1.0000   16.0000
omega____ theta____ kappa____ phi______ frames
    -       98.0000   77.0000  124.0280 57

 98 omega  143.00  168.00   1.0000   16.0000
omega____ theta____ kappa____ phi______ frames
    -      102.0000   68.0000  -95.4358 25

 99 omega   80.00  116.00   1.0000   16.0000
omega____ theta____ kappa____ phi______ frames
    -      102.0000   68.0000  -95.4358 36

100 omega   71.00  105.00   1.0000   16.0000
omega____ theta____ kappa____ phi______ frames
    -      108.0000  -80.0000  123.5120 34

101 omega   85.00  174.00   1.0000   16.0000
omega____ theta____ kappa____ phi______ frames
    -      108.0000   64.0000  150.0000 89

102 omega   38.00  119.00   1.0000   16.0000
omega____ theta____ kappa____ phi______ frames
    -      108.0000  -79.0000   28.5121 81

103 omega   79.00  106.00   1.0000   16.0000
omega____ theta____ kappa____ phi______ frames
    -      108.0000   77.0000  120.0000 27

104 omega   79.00  105.00   1.0000   16.0000
omega____ theta____ kappa____ phi______ frames
    -      108.0000   77.0000   30.0000 26

105 omega   86.00  134.00   1.0000   16.0000
omega____ theta____ kappa____ phi______ frames
    -      108.0000   64.0000  -30.0000 48

106 omega   85.00  111.00   1.0000   16.0000
omega____ theta____ kappa____ phi______ frames
    -      108.0000   64.0000   90.0000 26

107 omega   78.00  104.00   1.0000   16.0000
omega____ theta____ kappa____ phi______ frames
    -      108.0000   77.0000 -180.0000 26

108 omega   38.00  139.00   1.0000   16.0000
omega____ theta____ kappa____ phi______ frames
    -      108.0000  -79.0000 -122.0000 101

109 omega  119.00  177.00   1.0000   16.0000
omega____ theta____ kappa____ phi______ frames
    -      108.0000   77.0000  -60.0000 58

110 omega   78.00  104.00   1.0000   16.0000
omega____ theta____ kappa____ phi______ frames
    -      108.0000   77.0000  -60.0000 26

111 omega   78.00  176.00   1.0000   16.0000
omega____ theta____ kappa____ phi______ frames
    -      108.0000   77.0000 -120.0000 98

112 omega   78.00  104.00   1.0000   16.0000
omega____ theta____ kappa____ phi______ frames
    -      108.0000   77.0000  150.0000 26

113 omega   78.00  177.00   1.0000   16.0000
omega____ theta____ kappa____ phi______ frames
    -      108.0000   77.0000 -150.0000 99

114 omega   78.00  104.00   1.0000   16.0000
omega____ theta____ kappa____ phi______ frames
    -      108.0000   77.0000    0.0000 26

115 omega  115.00  177.00   1.0000   16.0000
omega____ theta____ kappa____ phi______ frames
    -      108.0000   77.0000   90.0000 62

116 omega   78.00  104.00   1.0000   16.0000
omega____ theta____ kappa____ phi______ frames
    -      108.0000   77.0000   90.0000 26

117 omega   78.00  178.00   1.0000   16.0000
omega____ theta____ kappa____ phi______ frames
    -      108.0000   77.0000   60.0000 100

118 omega   78.00  176.00   1.0000   16.0000
omega____ theta____ kappa____ phi______ frames
    -      108.0000   77.0000  -90.0000 98

119 omega   85.00  174.00   1.0000   16.0000
omega____ theta____ kappa____ phi______ frames
    -      108.0000   64.0000 -180.0000 89

120 omega  127.00  178.00   1.0000   16.0000
omega____ theta____ kappa____ phi______ frames
    -      108.0000   77.0000  -30.0000 51

121 omega   78.00  104.00   1.0000   16.0000
omega____ theta____ kappa____ phi______ frames
    -      108.0000   77.0000  -30.0000 26

122 omega   85.00  111.00   1.0000   16.0000
omega____ theta____ kappa____ phi______ frames
    -      108.0000   64.0000  -60.0000 26

123 omega   78.00  103.00   1.0000   16.0000
omega____ theta____ kappa____ phi______ frames
    -      108.0000  -80.0000  -31.5981 25

124 omega   85.00  175.00   1.0000   16.0000
omega____ theta____ kappa____ phi______ frames
    -      108.0000   64.0000   30.0000 90

125 omega   94.00  153.00   1.0000   16.0000
omega____ theta____ kappa____ phi______ frames
    -      108.0000   69.0000 -166.8411 59

126 omega   86.00  171.00   1.0000   16.0000
omega____ theta____ kappa____ phi______ frames
    -      108.0000   64.0000    0.0000 85

127 omega   75.00  102.00   1.0000   16.0000
omega____ theta____ kappa____ phi______ frames
    -      108.0000  -79.0000  -15.5020 27

128 omega   74.00  117.00   1.0000   16.0000
omega____ theta____ kappa____ phi______ frames
    -      108.0000  -80.0000  -74.9177 43

129 omega   37.00   69.00   1.0000   16.0000
omega____ theta____ kappa____ phi______ frames
    -      108.0000  -80.0000  -74.9177 32

130 omega   80.00  106.00   1.0000   16.0000
omega____ theta____ kappa____ phi______ frames
    -      108.0000   74.0000 -127.1676 26

131 omega   87.00  166.00   1.0000   16.0000
omega____ theta____ kappa____ phi______ frames
    -      108.0000   60.0000  116.6129 79

132 omega   83.00  110.00   1.0000   16.0000
omega____ theta____ kappa____ phi______ frames
    -      108.0000   70.0000  146.4754 27

133 omega   72.00  140.00   1.0000   16.0000
omega____ theta____ kappa____ phi______ frames
    -      108.0000  -80.0000  106.0079 68

134 omega   49.00  127.00   1.0000   16.0000
omega____ theta____ kappa____ phi______ frames
    -      108.0000  -80.0000  178.5600 78

135 omega  113.00  139.00   1.0000   16.0000
omega____ theta____ kappa____ phi______ frames
    -      108.0000  -80.0000  -56.3966 26

136 omega   82.00  107.00   1.0000   16.0000
omega____ theta____ kappa____ phi______ frames
    -      108.0000  -80.0000  -56.3966 25

137 omega   43.00  111.00   1.0000   16.0000
omega____ theta____ kappa____ phi______ frames
    -      108.0000  -79.0000   69.7155 68

138 omega   83.00  117.00   1.0000   16.0000
omega____ theta____ kappa____ phi______ frames
    -      108.0000   38.0000  -30.0000 34

139 omega   85.00  174.00   1.0000   16.0000
omega____ theta____ kappa____ phi______ frames
    -      108.0000   64.0000  120.0000 89

140 omega   90.00  141.00   1.0000   16.0000
omega____ theta____ kappa____ phi______ frames
    -      108.0000   64.0000  -90.0000 51

;
_diffrn_measurement_device '\k-geometry diffractometer'
_diffrn_measurement_device_type 'Agilent SuperNova, Dual, Cu at zero, Eos'
_diffrn_measurement_method '\w scans'
_diffrn_measurement_specimen_support 'polyimid foil'
_diffrn_orient_matrix_UB_11 -0.0629575000
_diffrn_orient_matrix_UB_12 -0.0920469000
_diffrn_orient_matrix_UB_13 -0.0310303000
_diffrn_orient_matrix_UB_21 0.0369060000
_diffrn_orient_matrix_UB_22 -0.0737103000
_diffrn_orient_matrix_UB_23 0.0543771000
_diffrn_orient_matrix_UB_31 -0.1020948000
_diffrn_orient_matrix_UB_32 0.0300344000
_diffrn_orient_matrix_UB_33 0.0387189000
_diffrn_radiation_monochromator mirror
_diffrn_radiation_probe x-ray
_diffrn_radiation_type 'Cu K\a'
_diffrn_radiation_wavelength 1.5418
_diffrn_reflns_av_R_equivalents 0.180
_diffrn_reflns_av_unetI/netI 0.0430
_diffrn_reflns_laue_measured_fraction_full 1.000
_diffrn_reflns_laue_measured_fraction_max 0.998
_diffrn_reflns_limit_h_max 14
_diffrn_reflns_limit_h_min -15
_diffrn_reflns_limit_k_max 15
_diffrn_reflns_limit_k_min -15
_diffrn_reflns_limit_l_max 25
_diffrn_reflns_limit_l_min -25
_diffrn_reflns_number 84894
_diffrn_reflns_point_group_measured_fraction_full 1.000
_diffrn_reflns_point_group_measured_fraction_max 0.998
_diffrn_reflns_theta_full 67.684
_diffrn_reflns_theta_max 70.823
_diffrn_reflns_theta_min 4.081
_diffrn_source 'microfocus X-Ray tube'
_diffrn_source_type 'Agilent SuperNova (Cu) X-ray Source'
_exptl_absorpt_coefficient_mu 30.982
_exptl_absorpt_correction_T_max 0.193
_exptl_absorpt_correction_T_min 0.034
_exptl_absorpt_correction_type gaussian
_exptl_absorpt_process_details
;
CrysAlisPro, Agilent Technologies,
Version 1.171.36.32 (release 02-08-2013 CrysAlis171 .NET)
(compiled Aug  2 2013,16:46:58)
Numerical absorption correction based on gaussian integration over
            a multifaceted crystal model
;
_exptl_crystal_colour black
_exptl_crystal_density_diffrn 2.058
_exptl_crystal_description irregular
_exptl_crystal_F_000 1904
_exptl_crystal_size_max 0.2386
_exptl_crystal_size_mid 0.1494
_exptl_crystal_size_min 0.1077
_refine_diff_density_max 4.856
_refine_diff_density_min -2.181
_refine_diff_density_rms 0.276
_refine_ls_extinction_method none
_refine_ls_goodness_of_fit_ref 1.060
_refine_ls_hydrogen_treatment constr
_refine_ls_matrix_type full
_refine_ls_number_parameters 186
_refine_ls_number_reflns 3277
_refine_ls_number_restraints 0
_refine_ls_restrained_S_all 1.060
_refine_ls_R_factor_all 0.0684
_refine_ls_R_factor_gt 0.0659
_refine_ls_shift/su_max 0.001
_refine_ls_shift/su_mean 0.000
_refine_ls_structure_factor_coef Fsqd
_refine_ls_weighting_details 'w=1/[\s^2^(Fo^2^)+(0.1098P)^2^+21.0922P] where P=(Fo^2^+2Fc^2^)/3'
_refine_ls_weighting_scheme calc
_refine_ls_wR_factor_gt 0.1740
_refine_ls_wR_factor_ref 0.1768
_reflns_Friedel_coverage 0.000
_reflns_number_gt 3087
_reflns_number_total 3277
_reflns_threshold_expression 'I > 2\s(I)'
_cod_data_source_file c5dt03270a2.cif
_cod_data_source_block hi_az7
_cod_database_code 7037109
_audit_block_refno 1923
_audit_block_usercomment 'hi_aztk1, irregular, black'
_shelxl_version_number 2013-4
_chemical_oxdiff_formula 'C23 H34 Cu1 I4 N9'
_chemical_oxdiff_usercomment 'hi_aztk1, irregular, black'
_shelx_space_group_comment
;
The symmetry employed for this shelxl refinement is uniquely defined
by the following loop, which should always be used as a source of
symmetry information in preference to the above space-group names.
They are only intended as comments.
;
_shelx_estimated_absorpt_t_max 0.148
_shelx_estimated_absorpt_t_min 0.148
_reflns_odcompleteness_completeness 99.97
_reflns_odcompleteness_iscentric 1
_reflns_odcompleteness_theta 66.97
_olex2_refinement_description
;
1. Fixed Uiso
 At 1.2 times of:
  All C(H) groups
 At 1.5 times of:
  All C(H,H,H) groups
2.a Aromatic/amide H refined with riding coordinates:
 C2(H2), C3(H3)
2.b Idealised Me refined as rotating group:
 C9(H9A,H9B,H9C), C10(H10A,H10B,H10C), C11(H11A,H11B,H11C), C12(H12A,H12B,
 H12C), C13(H13A,H13B,H13C)
;
_cell_oxdiff_length_a 12.2759(3)
_cell_oxdiff_length_b 12.6600(3)
_cell_oxdiff_length_c 20.9278(5)
_cell_oxdiff_angle_alpha 90.0703(19)
_cell_oxdiff_angle_beta 90.046(2)
_cell_oxdiff_angle_gamma 90.031(2)
_cell_oxdiff_volume 3252.43(14)
_cell_oxdiff_measurement_reflns_used 21476

loop_
_symmetry_equiv_pos_as_xyz
'x, y, z'
'-x+1/2, -y, z+1/2'
'x+1/2, -y+1/2, -z+1/2'
'-x, y+1/2, -z'
'-x, -y, -z'
'x-1/2, y, -z-1/2'
'-x-1/2, y-1/2, z-1/2'
'x, -y-1/2, z'

loop_
_atom_site_label
_atom_site_type_symbol
_atom_site_fract_x
_atom_site_fract_y
_atom_site_fract_z
_atom_site_U_iso_or_equiv
_atom_site_adp_type
_atom_site_occupancy
_atom_site_site_symmetry_order
_atom_site_calc_flag
_atom_site_refinement_flags_posn
_atom_site_refinement_flags_adp
_atom_site_refinement_flags_occupancy
I1 I 0.05993(6) 0.2500 0.70997(3) 0.0364(2) Uani 1 2 d S T P
I2 I 0.47287(6) 0.7500 0.70786(4) 0.0418(3) Uani 1 2 d S T P
I3 I 0.53838(8) 0.7500 0.57245(5) 0.0514(3) Uani 1 2 d S T P
I4 I 0.41398(10) 0.7500 0.84252(4) 0.0597(3) Uani 1 2 d S T P
Cu Cu 0.24803(12) 0.2500 0.67608(7) 0.0298(4) Uani 1 2 d S T P
N1 N 0.3495(5) 0.3610(5) 0.6523(3) 0.0262(12) Uani 1 1 d . . .
N2 N 0.2728(5) 0.4994(5) 0.7104(3) 0.0317(14) Uani 1 1 d . . .
N3 N 0.2677(5) 0.5024(5) 0.5986(3) 0.0294(13) Uani 1 1 d . . .
N4 N 0.9280(8) 0.2500 0.5361(5) 0.035(2) Uani 1 2 d S T P
N7 N 0.7792(5) 0.3455(5) 0.5727(3) 0.0298(13) Uani 1 1 d . . .
C1 C 0.4520(6) 0.3507(5) 0.6310(3) 0.0245(13) Uani 1 1 d . . .
C2 C 0.5167(6) 0.4452(6) 0.6217(3) 0.0303(15) Uani 1 1 d . . .
H2 H 0.4835 0.5119 0.6289 0.036 Uiso 1 1 calc R . .
C3 C 0.6214(6) 0.4427(6) 0.6035(3) 0.0294(14) Uani 1 1 d . . .
H3 H 0.6606 0.5069 0.5983 0.035 Uiso 1 1 calc R . .
C4 C 0.6745(6) 0.3440(6) 0.5919(3) 0.0291(14) Uani 1 1 d . . .
C5 C 0.6160(9) 0.2500 0.6007(5) 0.030(2) Uani 1 2 d S T P
C6 C 0.5010(8) 0.2500 0.6204(5) 0.028(2) Uani 1 2 d S T P
C7 C 0.8242(9) 0.2500 0.5620(5) 0.032(2) Uani 1 2 d S T P
C8 C 0.2973(6) 0.4579(5) 0.6539(3) 0.0274(14) Uani 1 1 d . . .
C9 C 0.3273(7) 0.4606(7) 0.7678(4) 0.0392(17) Uani 1 1 d . . .
H9A H 0.2835 0.4042 0.7871 0.059 Uiso 1 1 calc GR . .
H9B H 0.3355 0.5186 0.7984 0.059 Uiso 1 1 calc GR . .
H9C H 0.3993 0.4329 0.7565 0.059 Uiso 1 1 calc GR . .
C10 C 0.1732(7) 0.5613(7) 0.7226(4) 0.0398(18) Uani 1 1 d . . .
H10A H 0.1930 0.6346 0.7322 0.060 Uiso 1 1 calc GR . .
H10B H 0.1340 0.5310 0.7590 0.060 Uiso 1 1 calc GR . .
H10C H 0.1264 0.5596 0.6847 0.060 Uiso 1 1 calc GR . .
C11 C 0.2771(7) 0.4444(7) 0.5383(4) 0.0357(16) Uani 1 1 d . . .
H11A H 0.3496 0.4561 0.5199 0.054 Uiso 1 1 calc GR . .
H11B H 0.2214 0.4695 0.5083 0.054 Uiso 1 1 calc GR . .
H11C H 0.2666 0.3688 0.5462 0.054 Uiso 1 1 calc GR . .
C12 C 0.2461(7) 0.6163(6) 0.5924(4) 0.0398(18) Uani 1 1 d . . .
H12A H 0.1692 0.6273 0.5817 0.060 Uiso 1 1 calc GR . .
H12B H 0.2919 0.6457 0.5584 0.060 Uiso 1 1 calc GR . .
H12C H 0.2627 0.6516 0.6328 0.060 Uiso 1 1 calc GR . .
C13 C 0.9898(7) 0.3474(7) 0.5312(4) 0.0373(17) Uani 1 1 d . . .
H13A H 1.0317 0.3473 0.4914 0.056 Uiso 1 1 calc GR . .
H13B H 1.0396 0.3531 0.5677 0.056 Uiso 1 1 calc GR . .
H13C H 0.9397 0.4077 0.5314 0.056 Uiso 1 1 calc GR . .

loop_
_atom_site_aniso_label
_atom_site_aniso_U_11
_atom_site_aniso_U_22
_atom_site_aniso_U_33
_atom_site_aniso_U_23
_atom_site_aniso_U_13
_atom_site_aniso_U_12
I1 0.0309(4) 0.0411(4) 0.0372(4) 0.000 0.0066(3) 0.000
I2 0.0416(5) 0.0272(4) 0.0565(5) 0.000 -0.0133(3) 0.000
I3 0.0576(5) 0.0307(4) 0.0660(6) 0.000 0.0158(4) 0.000
I4 0.0884(7) 0.0437(5) 0.0471(5) 0.000 -0.0109(4) 0.000
Cu 0.0308(8) 0.0252(7) 0.0335(8) 0.000 0.0049(6) 0.000
N1 0.025(3) 0.024(3) 0.029(3) 0.001(2) -0.001(2) -0.001(2)
N2 0.037(3) 0.026(3) 0.032(3) 0.001(2) 0.002(3) 0.006(3)
N3 0.032(3) 0.026(3) 0.030(3) 0.001(2) -0.001(2) 0.004(3)
N4 0.031(4) 0.033(5) 0.042(5) 0.000 -0.002(4) 0.000
N7 0.029(3) 0.029(3) 0.031(3) 0.003(2) 0.002(2) 0.001(2)
C1 0.030(3) 0.023(3) 0.021(3) 0.001(2) 0.001(3) 0.002(3)
C2 0.032(4) 0.028(4) 0.031(3) -0.001(3) -0.006(3) -0.001(3)
C3 0.031(3) 0.027(3) 0.030(3) 0.002(3) -0.001(3) -0.004(3)
C4 0.033(4) 0.028(4) 0.027(3) 0.002(3) -0.003(3) 0.002(3)
C5 0.038(5) 0.028(5) 0.023(4) 0.000 -0.008(4) 0.000
C6 0.027(5) 0.022(5) 0.033(5) 0.000 -0.002(4) 0.000
C7 0.026(5) 0.042(6) 0.028(5) 0.000 -0.008(4) 0.000
C8 0.029(3) 0.022(3) 0.031(3) -0.002(3) -0.002(3) -0.001(3)
C9 0.051(5) 0.036(4) 0.031(4) -0.002(3) 0.004(3) 0.009(4)
C10 0.041(4) 0.033(4) 0.045(4) 0.000(3) 0.011(4) 0.008(3)
C11 0.039(4) 0.037(4) 0.032(4) 0.003(3) -0.002(3) -0.001(3)
C12 0.048(5) 0.031(4) 0.040(4) 0.002(3) -0.005(3) 0.002(3)
C13 0.035(4) 0.038(4) 0.039(4) 0.010(3) 0.000(3) -0.006(3)

loop_
_atom_type_symbol
_atom_type_description
_atom_type_scat_dispersion_real
_atom_type_scat_dispersion_imag
_atom_type_scat_source
C C 0.0181 0.0091 'International Tables Vol C Tables 4.2.6.8 and 6.1.1.4'
H H 0.0000 0.0000 'International Tables Vol C Tables 4.2.6.8 and 6.1.1.4'
Cu Cu -1.9646 0.5888 'International Tables Vol C Tables 4.2.6.8 and 6.1.1.4'
I I -0.3257 6.8362 'International Tables Vol C Tables 4.2.6.8 and 6.1.1.4'
N N 0.0311 0.0180 'International Tables Vol C Tables 4.2.6.8 and 6.1.1.4'

loop_
_exptl_crystal_face_index_h
_exptl_crystal_face_index_k
_exptl_crystal_face_index_l
_exptl_crystal_face_perp_dist
_exptl_oxdiff_crystal_face_indexfrac_h
_exptl_oxdiff_crystal_face_indexfrac_k
_exptl_oxdiff_crystal_face_indexfrac_l
_exptl_oxdiff_crystal_face_x
_exptl_oxdiff_crystal_face_y
_exptl_oxdiff_crystal_face_z
-8 -2 3 0.0538 -8.0000 -2.0000 3.0000 0.5947 0.0153 0.8728
-7 4 1 0.0721 -7.0000 4.0000 0.9999 0.0415 -0.4988 0.8735
7 4 0 0.0655 7.0000 4.0000 -0.0000 -0.8089 -0.0365 -0.5945
-2 6 9 0.0786 -2.0000 6.0000 8.9999 -0.7056 -0.0267 0.7329
-2 -1 13 0.0863 -2.0000 -1.0000 13.0000 -0.1854 0.7068 0.6775
7 -4 -1 0.0630 7.0000 -4.0000 -0.9999 -0.0415 0.4988 -0.8735
1 -4 -11 0.0706 1.0000 -4.0000 -10.9999 0.6466 -0.2664 -0.6481
8 2 -3 0.0538 8.0000 2.0000 -3.0000 -0.5947 -0.0153 -0.8728
-1 3 -13 0.1133 -1.0000 3.0000 -13.0000 0.1902 -0.9649 -0.3111
-1 -6 8 0.0769 -1.0000 -6.0000 8.0001 0.3670 0.8404 0.2316
-2 8 -2 0.1000 -2.0000 8.0000 -2.0001 -0.5484 -0.7723 0.3670
-6 -5 4 0.0504 -6.0000 -5.0000 4.0000 0.7139 0.3646 0.6173
-7 2 -6 0.0841 -7.0000 2.0000 -6.0000 0.4428 -0.7320 0.5424
7 -1 -4 0.0447 7.0000 -1.0000 -4.0000 -0.2245 0.1145 -0.8996
3 -5 -9 0.0502 3.0000 -5.0000 -8.9999 0.5506 -0.0101 -0.8049
-3 -1 -13 0.0933 -3.0000 -1.0000 -13.0000 0.6843 -0.7439 -0.2271
0 8 1 0.0894 -0.0000 8.0000 0.9999 -0.7674 -0.5353 0.2790
-2 8 4 0.0805 -2.0000 8.0000 3.9999 -0.7346 -0.4460 0.5993
-2 6 8 0.0707 -2.0000 6.0000 7.9999 -0.6746 -0.0811 0.6941
-1 4 11 0.0706 -1.0000 4.0000 10.9999 -0.6466 0.2664 0.6481

loop_
_geom_angle_atom_site_label_1
_geom_angle_atom_site_label_2
_geom_angle_atom_site_label_3
_geom_angle
_geom_angle_site_symmetry_1
_geom_angle_site_symmetry_3
I4 I2 I3 178.54(4) . .
N1 Cu I1 133.48(18) 8_565 .
N1 Cu I1 133.48(18) . .
N1 Cu N1 92.7(4) . 8_565
C1 N1 Cu 128.1(5) . .
C1 N1 C8 121.9(6) . .
C8 N1 Cu 109.7(4) . .
C8 N2 C9 119.8(6) . .
C8 N2 C10 123.5(7) . .
C9 N2 C10 114.6(6) . .
C8 N3 C11 120.9(6) . .
C8 N3 C12 122.6(6) . .
C11 N3 C12 115.4(6) . .
C7 N4 C13 120.6(5) . 8_565
C7 N4 C13 120.6(5) . .
C13 N4 C13 116.4(9) . 8_565
C4 N7 C7 115.3(7) . .
N1 C1 C2 118.6(6) . .
N1 C1 C6 122.2(7) . .
C6 C1 C2 119.1(7) . .
C1 C2 H2 118.5 . .
C3 C2 C1 123.0(7) . .
C3 C2 H2 118.5 . .
C2 C3 H3 119.8 . .
C2 C3 C4 120.3(7) . .
C4 C3 H3 119.8 . .
N7 C4 C3 118.2(7) . .
N7 C4 C5 122.7(7) . .
C5 C4 C3 119.1(7) . .
C4 C5 C4 116.2(10) 8_565 .
C4 C5 C6 121.9(5) . .
C4 C5 C6 121.9(5) 8_565 .
C1 C6 C1 126.7(9) 8_565 .
C1 C6 C5 116.6(5) . .
C1 C6 C5 116.6(5) 8_565 .
N7 C7 N4 116.2(5) . .
N7 C7 N4 116.2(5) 8_565 .
N7 C7 N7 127.5(10) . 8_565
N2 C8 N1 118.4(6) . .
N2 C8 N3 122.9(6) . .
N3 C8 N1 118.6(6) . .
N2 C9 H9A 109.5 . .
N2 C9 H9B 109.5 . .
N2 C9 H9C 109.5 . .
H9A C9 H9B 109.5 . .
H9A C9 H9C 109.5 . .
H9B C9 H9C 109.5 . .
N2 C10 H10A 109.5 . .
N2 C10 H10B 109.5 . .
N2 C10 H10C 109.5 . .
H10A C10 H10B 109.5 . .
H10A C10 H10C 109.5 . .
H10B C10 H10C 109.5 . .
N3 C11 H11A 109.5 . .
N3 C11 H11B 109.5 . .
N3 C11 H11C 109.5 . .
H11A C11 H11B 109.5 . .
H11A C11 H11C 109.5 . .
H11B C11 H11C 109.5 . .
N3 C12 H12A 109.5 . .
N3 C12 H12B 109.5 . .
N3 C12 H12C 109.5 . .
H12A C12 H12B 109.5 . .
H12A C12 H12C 109.5 . .
H12B C12 H12C 109.5 . .
N4 C13 H13A 109.5 . .
N4 C13 H13B 109.5 . .
N4 C13 H13C 109.5 . .
H13A C13 H13B 109.5 . .
H13A C13 H13C 109.5 . .
H13B C13 H13C 109.5 . .

loop_
_geom_bond_atom_site_label_1
_geom_bond_atom_site_label_2
_geom_bond_distance
_geom_bond_site_symmetry_2
I1 Cu 2.4152(16) .
I2 I3 2.9467(12) .
I2 I4 2.9103(13) .
Cu N1 1.943(6) 8_565
Cu N1 1.943(6) .
N1 C1 1.341(9) .
N1 C8 1.384(9) .
N2 C8 1.330(9) .
N2 C9 1.460(10) .
N2 C10 1.475(10) .
N3 C8 1.338(9) .
N3 C11 1.465(10) .
N3 C12 1.471(9) .
N4 C7 1.384(15) .
N4 C13 1.452(9) 8_565
N4 C13 1.452(9) .
N7 C4 1.347(10) .
N7 C7 1.348(8) .
C1 C2 1.448(10) .
C1 C6 1.427(8) .
C2 H2 0.9500 .
C2 C3 1.341(11) .
C3 H3 0.9500 .
C3 C4 1.430(10) .
C4 C5 1.401(9) .
C5 C4 1.401(9) 8_565
C5 C6 1.472(15) .
C6 C1 1.427(8) 8_565
C7 N7 1.348(8) 8_565
C9 H9A 0.9800 .
C9 H9B 0.9800 .
C9 H9C 0.9800 .
C10 H10A 0.9800 .
C10 H10B 0.9800 .
C10 H10C 0.9800 .
C11 H11A 0.9800 .
C11 H11B 0.9800 .
C11 H11C 0.9800 .
C12 H12A 0.9800 .
C12 H12B 0.9800 .
C12 H12C 0.9800 .
C13 H13A 0.9800 .
C13 H13B 0.9800 .
C13 H13C 0.9800 .

loop_
_geom_torsion_atom_site_label_1
_geom_torsion_atom_site_label_2
_geom_torsion_atom_site_label_3
_geom_torsion_atom_site_label_4
_geom_torsion
_geom_torsion_site_symmetry_1
_geom_torsion_site_symmetry_4
Cu N1 C1 C2 -174.3(5) . .
Cu N1 C1 C6 2.2(10) . .
Cu N1 C8 N2 72.6(7) . .
Cu N1 C8 N3 -103.3(6) . .
N1 C1 C2 C3 176.7(7) . .
N1 C1 C6 C1 -0.7(15) . 8_565
N1 C1 C6 C5 -176.4(8) . .
N7 C4 C5 C4 3.6(14) . 8_565
N7 C4 C5 C6 -178.8(8) . .
C1 N1 C8 N2 -113.3(8) . .
C1 N1 C8 N3 70.7(9) . .
C1 C2 C3 C4 0.3(11) . .
C2 C1 C6 C1 175.8(7) . 8_565
C2 C1 C6 C5 0.1(12) . .
C2 C3 C4 N7 179.0(7) . .
C2 C3 C4 C5 -0.9(11) . .
C3 C4 C5 C4 -176.6(5) . 8_565
C3 C4 C5 C6 1.1(13) . .
C4 N7 C7 N4 173.7(8) . .
C4 N7 C7 N7 -5.3(15) . 8_565
C4 C5 C6 C1 -0.7(14) . .
C4 C5 C6 C1 176.9(8) 8_565 .
C4 C5 C6 C1 0.7(14) 8_565 8_565
C4 C5 C6 C1 -176.9(8) . 8_565
C6 C1 C2 C3 0.1(11) . .
C7 N7 C4 C3 -179.4(7) . .
C7 N7 C4 C5 0.4(11) . .
C8 N1 C1 C2 12.8(10) . .
C8 N1 C1 C6 -170.7(7) . .
C9 N2 C8 N1 17.8(10) . .
C9 N2 C8 N3 -166.4(7) . .
C10 N2 C8 N1 -144.4(7) . .
C10 N2 C8 N3 31.3(11) . .
C11 N3 C8 N1 7.9(10) . .
C11 N3 C8 N2 -167.8(7) . .
C12 N3 C8 N1 -159.2(7) . .
C12 N3 C8 N2 25.1(11) . .
C13 N4 C7 N7 171.1(8) 8_565 .
C13 N4 C7 N7 9.8(14) . .
C13 N4 C7 N7 -171.1(8) . 8_565
C13 N4 C7 N7 -9.8(14) 8_565 8_565
